data_1560569
loop_
_publ_author_name
'Xu, Zhong-Xuan'
'Ma, Yu-Lu'
'Lv, Guo-ling'

_publ_section_title
;
 Homochiral coordination polymers with helixes and metal clusters based on
 lactate derivatives
;
_journal_name_full 'Journal of Solid State Chemistry'
_journal_page_first 210
_journal_page_last 214
_journal_paper_doi 10.1016/j.jssc.2017.03.011
_journal_volume 249
_journal_year 2017
_chemical_absolute_configuration rm
_chemical_formula_sum 'C50 H41 Cd3 N4 O16'
_chemical_formula_weight 1291.07
_space_group_IT_number 19
_space_group_name_Hall 'P 2ac 2ab'
_space_group_name_H-M_alt 'P 21 21 21'
_symmetry_cell_setting orthorhombic
_symmetry_space_group_name_H-M 'P 21 21 21'
_atom_sites_solution_hydrogens geom
_atom_sites_solution_primary direct
_atom_sites_solution_secondary difmap
_cell_angle_alpha 90.00
_cell_angle_beta 90.00
_cell_angle_gamma 90.00
_cell_formula_units_Z 4
_cell_length_a 11.6974(15)
_cell_length_b 20.580(3)
_cell_length_c 23.668(3)
_cell_measurement_reflns_used 18201
_cell_measurement_temperature 293(2)
_cell_measurement_theta_max 27.5243
_cell_measurement_theta_min 2.4478
_cell_volume 5697.7(13)
_computing_cell_refinement 'CrystalClear (Rigaku Inc., 2008)'
_computing_data_collection 'CrystalClear (Rigaku Inc., 2008)'
_computing_data_reduction 'CrystalClear (Rigaku Inc., 2008)'
_computing_structure_refinement 'SHELXL-97 (Sheldrick, 1997)'
_computing_structure_solution 'SHELXS-97 (Sheldrick, 1990)'
_diffrn_ambient_temperature 293(2)
_diffrn_detector_area_resol_mean 28.5714
_diffrn_measured_fraction_theta_full 0.996
_diffrn_measured_fraction_theta_max 0.996
_diffrn_measurement_device_type 'Saturn724+ (2x2 bin mode)'
_diffrn_radiation_monochromator graphite
_diffrn_radiation_source 'fine-focus sealed tube'
_diffrn_radiation_type MoK\a
_diffrn_radiation_wavelength 0.71073
_diffrn_reflns_av_R_equivalents 0.0645
_diffrn_reflns_av_sigmaI/netI 0.0725
_diffrn_reflns_limit_h_max 14
_diffrn_reflns_limit_h_min -15
_diffrn_reflns_limit_k_max 26
_diffrn_reflns_limit_k_min -24
_diffrn_reflns_limit_l_max 30
_diffrn_reflns_limit_l_min -30
_diffrn_reflns_number 42171
_diffrn_reflns_theta_full 27.48
_diffrn_reflns_theta_max 27.48
_diffrn_reflns_theta_min 2.45
_exptl_absorpt_coefficient_mu 1.175
_exptl_absorpt_correction_T_max 1.0000
_exptl_absorpt_correction_T_min 0.7674
_exptl_absorpt_correction_type multi-scan
_exptl_absorpt_process_details
'Empirical absorption correction using spherical harmonics, implemented in SCALE3 ABSPACK scaling algorithm.'
_exptl_crystal_colour colourless
_exptl_crystal_density_diffrn 1.505
_exptl_crystal_density_method 'not measured'
_exptl_crystal_description block
_exptl_crystal_F_000 2564
_exptl_crystal_size_max 0.20
_exptl_crystal_size_mid 0.15
_exptl_crystal_size_min 0.15
_platon_squeeze_details
;
;
_refine_diff_density_max 0.653
_refine_diff_density_min -0.917
_refine_diff_density_rms 0.092
_refine_ls_abs_structure_details 'Flack H D (1983), Acta Cryst. A39, 876-881'
_refine_ls_abs_structure_Flack 0.04(2)
_refine_ls_extinction_method none
_refine_ls_goodness_of_fit_ref 0.904
_refine_ls_hydrogen_treatment mixed
_refine_ls_matrix_type full
_refine_ls_number_parameters 658
_refine_ls_number_reflns 13037
_refine_ls_number_restraints 42
_refine_ls_restrained_S_all 0.906
_refine_ls_R_factor_all 0.0421
_refine_ls_R_factor_gt 0.0376
_refine_ls_shift/su_max 0.023
_refine_ls_shift/su_mean 0.001
_refine_ls_structure_factor_coef Fsqd
_refine_ls_weighting_details 'calc w=1/[\s^2^(Fo^2^)+(0.0600P)^2^+0.0000P] where P=(Fo^2^+2Fc^2^)/3'
_refine_ls_weighting_scheme calc
_refine_ls_wR_factor_gt 0.1067
_refine_ls_wR_factor_ref 0.1093
_reflns_number_gt 10802
_reflns_number_total 13037
_reflns_threshold_expression >2sigma(I)
_cod_data_source_file 1-L.cif
_cod_data_source_block 1-L
_cod_depositor_comments
;
The following automatic conversions were performed:

data item '_exptl_absorpt_correction_type' value 'Multi-scan' was
changed to 'multi-scan' in accordance with the built-in table derived
from the CIF Core dictionary named 'cif_core.dic' version 2.4.5 last
updated on 2014-11-21.

Automatic conversion script
Id: cif_fix_values 8369 2020-08-20 11:38:08Z andrius 
;
_cod_original_cell_volume 5697.6(13)
_cod_database_code 1560569

loop_
_symmetry_equiv_pos_as_xyz
'x, y, z'
'-x+1/2, -y, z+1/2'
'-x, y+1/2, -z+1/2'
'x+1/2, -y+1/2, -z'

loop_
_atom_site_label
_atom_site_type_symbol
_atom_site_fract_x
_atom_site_fract_y
_atom_site_fract_z
_atom_site_U_iso_or_equiv
_atom_site_adp_type
_atom_site_occupancy
_atom_site_symmetry_multiplicity
_atom_site_calc_flag
_atom_site_refinement_flags
_atom_site_disorder_assembly
_atom_site_disorder_group
Cd1 Cd 0.05553(3) 0.125183(16) 0.958808(14) 0.02862(8) Uani 1 1 d . . .
Cd2 Cd 0.00494(3) -0.000508(16) 1.084677(14) 0.02766(8) Uani 1 1 d . . .
Cd3 Cd 0.46786(4) -0.300448(19) 0.851308(17) 0.04203(11) Uani 1 1 d . . .
N2 N 0.8592(4) 0.1216(2) 0.9641(2) 0.0385(10) Uani 1 1 d . . .
O15 O 0.0103(4) -0.08141(16) 1.01508(14) 0.0411(9) Uani 1 1 d . . .
O6 O -0.0086(4) 0.40551(17) 1.35345(14) 0.0420(9) Uani 1 1 d . . .
O7 O -0.0170(4) 0.50193(17) 1.31173(16) 0.0499(10) Uani 1 1 d U . .
O8 O -0.0452(5) 0.34096(17) 1.26006(14) 0.0487(11) Uani 1 1 d . . .
O4 O 0.0630(4) 0.13026(18) 0.85927(16) 0.0499(10) Uani 1 1 d . . .
N1 N 0.2534(4) 0.1097(2) 0.9706(2) 0.0440(12) Uani 1 1 d . . .
O9 O -0.0027(4) 0.10587(17) 1.08915(17) 0.0552(11) Uani 1 1 d . . .
O14 O 0.0380(4) 0.01510(15) 0.97908(15) 0.0421(9) Uani 1 1 d . . .
C30 C 0.0361(4) -0.0464(2) 0.97335(19) 0.0294(10) Uani 1 1 d . . .
N3 N 0.8069(4) -0.0019(2) 1.09099(19) 0.0367(10) Uani 1 1 d . . .
C14 C -0.0292(5) 0.3013(2) 1.2140(2) 0.0385(13) Uani 1 1 d . . .
N4 N 0.2038(4) -0.0012(2) 1.0949(2) 0.0407(11) Uani 1 1 d . . .
O5 O 0.0861(4) 0.2214(2) 0.90593(16) 0.0539(12) Uani 1 1 d . . .
C48 C 0.2616(6) 0.0453(3) 1.1157(3) 0.0581(19) Uani 1 1 d . . .
H48A H 0.2214 0.0810 1.1292 0.070 Uiso 1 1 calc R . .
O10 O 0.0627(3) 0.18659(18) 1.03547(15) 0.0429(9) Uani 1 1 d . . .
C17 C 0.0057(5) 0.2111(2) 1.12893(19) 0.0302(10) Uani 1 1 d . . .
C46 C 0.4409(5) -0.0054(3) 1.1010(2) 0.0392(12) Uani 1 1 d . . .
C7 C 0.1099(5) 0.2247(3) 0.8069(2) 0.0411(13) Uani 1 1 d . . .
O13 O 0.1646(4) -0.1599(2) 0.76677(17) 0.0527(11) Uani 1 1 d . . .
C20 C 0.0241(4) 0.1649(2) 1.0812(2) 0.0346(11) Uani 1 1 d . . .
C36 C 0.6174(5) 0.1102(2) 0.9741(2) 0.0365(12) Uani 1 1 d . . .
C35 C 0.3128(5) 0.0573(3) 0.9518(3) 0.0521(16) Uani 1 1 d . . .
H35A H 0.2740 0.0216 0.9372 0.063 Uiso 1 1 calc R . .
C49 C 0.2613(5) -0.0544(3) 1.0769(3) 0.0555(18) Uani 1 1 d . . .
H49A H 0.2198 -0.0887 1.0616 0.067 Uiso 1 1 calc R . .
C26 C 0.0815(5) -0.1452(3) 0.9164(3) 0.0440(14) Uani 1 1 d . . .
H26A H 0.0693 -0.1699 0.9488 0.053 Uiso 1 1 calc R . .
C4 C 0.1630(5) 0.2945(3) 0.7082(2) 0.0442(14) Uani 1 1 d . . .
C31 C 0.3102(5) 0.1590(3) 0.9950(3) 0.0511(17) Uani 1 1 d . . .
H31A H 0.2698 0.1937 1.0101 0.061 Uiso 1 1 calc R . .
O3 O 0.1919(4) 0.3336(2) 0.66284(17) 0.0504(11) Uani 1 1 d . . .
C29 C 0.1152(6) -0.0694(3) 0.8210(2) 0.0511(16) Uani 1 1 d . . .
H29A H 0.1272 -0.0442 0.7889 0.061 Uiso 1 1 calc R . .
C40 C 0.6794(5) 0.1528(3) 1.0078(3) 0.0397(13) Uani 1 1 d . . .
H40A H 0.6421 0.1783 1.0345 0.048 Uiso 1 1 calc R . .
O1W O 0.4014(4) -0.3125(2) 0.94035(17) 0.0589(12) Uani 1 1 d . . .
H1WA H 0.4320 -0.3441 0.9551 0.088 Uiso 1 1 calc R . .
C37 C 0.6806(5) 0.0732(3) 0.9363(3) 0.0501(16) Uani 1 1 d . . .
H37A H 0.6436 0.0438 0.9127 0.060 Uiso 1 1 calc R . .
O2 O 0.3926(4) 0.2696(2) 0.64411(19) 0.0616(12) Uani 1 1 d . . .
C45 C 0.7524(6) 0.0270(4) 1.1303(4) 0.071(2) Uani 1 1 d . . .
H45A H 0.7949 0.0484 1.1578 0.085 Uiso 1 1 calc R . .
C19 C -0.0660(7) 0.2406(3) 1.2200(2) 0.0584(19) Uani 1 1 d . . .
H19A H -0.1042 0.2288 1.2528 0.070 Uiso 1 1 calc R . .
C6 C 0.1184(5) 0.1949(3) 0.7554(2) 0.0431(13) Uani 1 1 d . . .
H6A H 0.1056 0.1503 0.7535 0.052 Uiso 1 1 calc R . .
C11 C -0.0191(5) 0.4419(2) 1.3094(2) 0.0377(12) Uani 1 1 d . . .
C33 C 0.4909(5) 0.1086(2) 0.9756(2) 0.0362(11) Uani 1 1 d . . .
C38 C 0.7984(5) 0.0798(3) 0.9336(3) 0.0505(16) Uani 1 1 d . . .
H38A H 0.8378 0.0531 0.9086 0.061 Uiso 1 1 calc R . .
C2 C 0.2102(6) 0.3010(3) 0.6091(2) 0.0474(14) Uani 1 1 d . . .
H2A H 0.1412 0.2768 0.5986 0.057 Uiso 1 1 calc R . .
C43 C 0.5693(5) -0.0059(3) 1.0984(2) 0.0434(13) Uani 1 1 d . . .
C28 C 0.0853(6) -0.0412(3) 0.8685(2) 0.0435(14) Uani 1 1 d . . .
H28A H 0.0755 0.0037 0.8691 0.052 Uiso 1 1 calc R . .
O12 O 0.2852(6) -0.3158(3) 0.8000(3) 0.0848(17) Uani 1 1 d U . .
C12 C -0.0415(7) 0.4118(3) 1.2515(2) 0.0482(15) Uani 1 1 d U . .
H12A H 0.0222 0.4224 1.2262 0.058 Uiso 1 1 calc R . .
C50 C 0.3789(5) -0.0600(3) 1.0802(3) 0.0540(17) Uani 1 1 d . . .
H50A H 0.4160 -0.0979 1.0692 0.065 Uiso 1 1 calc R . .
C9 C 0.1519(6) 0.3285(3) 0.7586(3) 0.0503(16) Uani 1 1 d U . .
H9A H 0.1596 0.3735 0.7596 0.060 Uiso 1 1 calc R . .
C41 C 0.7465(6) -0.0309(4) 1.0532(3) 0.070(2) Uani 1 1 d . . .
H41A H 0.7838 -0.0496 1.0225 0.084 Uiso 1 1 calc R . .
C137 C 0.7982(5) 0.1575(3) 1.0014(3) 0.0405(13) Uani 1 1 d . . .
H13A H 0.8374 0.1869 1.0241 0.049 Uiso 1 1 calc R . .
C8 C 0.1289(6) 0.2932(3) 0.8081(2) 0.0491(15) Uani 1 1 d . . .
H8A H 0.1259 0.3150 0.8424 0.059 Uiso 1 1 calc R . .
C27 C 0.0676(5) -0.0771(2) 0.9186(2) 0.0358(11) Uani 1 1 d . . .
C16 C 0.0495(6) 0.2753(3) 1.1242(2) 0.0476(15) Uani 1 1 d . . .
H16A H 0.0916 0.2869 1.0925 0.057 Uiso 1 1 calc R . .
O11 O 0.3523(4) -0.2204(3) 0.8124(2) 0.0651(13) Uani 1 1 d . . .
C34 C 0.4306(5) 0.0569(3) 0.9542(3) 0.0516(15) Uani 1 1 d . . .
H34A H 0.4702 0.0207 0.9411 0.062 Uiso 1 1 calc R . .
C5 C 0.1451(6) 0.2277(3) 0.7062(2) 0.0461(15) Uani 1 1 d . . .
H5A H 0.1510 0.2054 0.6721 0.055 Uiso 1 1 calc R . .
C18 C -0.0479(6) 0.1938(3) 1.1772(2) 0.0512(16) Uani 1 1 d . . .
H18A H -0.0729 0.1513 1.1823 0.061 Uiso 1 1 calc R . .
O1 O 0.3116(5) 0.2105(3) 0.5743(2) 0.0726(15) Uani 1 1 d U . .
C32 C 0.4308(5) 0.1584(3) 0.9978(3) 0.0531(17) Uani 1 1 d . . .
H32A H 0.4690 0.1927 1.0151 0.064 Uiso 1 1 calc R . .
C15 C 0.0307(6) 0.3204(3) 1.1659(2) 0.0499(17) Uani 1 1 d . . .
H15A H 0.0573 0.3627 1.1621 0.060 Uiso 1 1 calc R . .
C10 C 0.0843(5) 0.1895(3) 0.8602(2) 0.0387(12) Uani 1 1 d . . .
C24 C 0.1295(5) -0.1370(3) 0.8182(2) 0.0431(14) Uani 1 1 d . . .
C47 C 0.3795(5) 0.0471(4) 1.1198(3) 0.060(2) Uani 1 1 d . . .
H47A H 0.4164 0.0831 1.1349 0.072 Uiso 1 1 calc R . .
C44 C 0.6343(6) 0.0286(4) 1.1350(3) 0.069(2) Uani 1 1 d . . .
H44A H 0.5999 0.0533 1.1632 0.083 Uiso 1 1 calc R . .
C42 C 0.6300(6) -0.0355(4) 1.0562(3) 0.072(2) Uani 1 1 d . . .
H42A H 0.5911 -0.0593 1.0289 0.086 Uiso 1 1 calc R . .
C21 C 0.2784(6) -0.2580(3) 0.7931(3) 0.0536(16) Uani 1 1 d . . .
C1 C 0.3113(6) 0.2555(3) 0.6100(3) 0.0471(15) Uani 1 1 d . . .
C22 C 0.1812(6) -0.2305(3) 0.7604(3) 0.0542(17) Uani 1 1 d . . .
H22A H 0.1108 -0.2528 0.7714 0.065 Uiso 1 1 calc R . .
C25 C 0.1130(6) -0.1752(3) 0.8668(3) 0.0470(15) Uani 1 1 d . . .
H25A H 0.1232 -0.2199 0.8655 0.056 Uiso 1 1 calc R . .
C23 C 0.1987(6) -0.2386(4) 0.6964(3) 0.068(2) Uani 1 1 d . . .
H23A H 0.2104 -0.2837 0.6878 0.103 Uiso 1 1 calc R . .
H23B H 0.2643 -0.2141 0.6847 0.103 Uiso 1 1 calc R . .
H23C H 0.1322 -0.2232 0.6768 0.103 Uiso 1 1 calc R . .
C13 C -0.1522(8) 0.4353(4) 1.2251(3) 0.081(3) Uani 1 1 d U . .
H13B H -0.1487 0.4814 1.2198 0.121 Uiso 1 1 calc R . .
H13C H -0.2150 0.4248 1.2496 0.121 Uiso 1 1 calc R . .
H13D H -0.1630 0.4143 1.1893 0.121 Uiso 1 1 calc R . .
C3 C 0.2286(8) 0.3530(5) 0.5691(4) 0.092(3) Uani 1 1 d U . .
H3A H 0.2414 0.3349 0.5322 0.137 Uiso 1 1 calc R . .
H3B H 0.2941 0.3779 0.5803 0.137 Uiso 1 1 calc R . .
H3C H 0.1625 0.3806 0.5681 0.137 Uiso 1 1 calc R . .

loop_
_atom_site_aniso_label
_atom_site_aniso_U_11
_atom_site_aniso_U_22
_atom_site_aniso_U_33
_atom_site_aniso_U_23
_atom_site_aniso_U_13
_atom_site_aniso_U_12
Cd1 0.02139(16) 0.03603(16) 0.02845(16) 0.00072(15) 0.00310(14) -0.00008(14)
Cd2 0.02266(16) 0.03172(15) 0.02858(16) 0.00140(14) 0.00116(13) -0.00037(14)
Cd3 0.0478(3) 0.04065(19) 0.0376(2) 0.00148(17) 0.00139(19) 0.00410(18)
N2 0.027(2) 0.046(2) 0.042(2) 0.003(2) 0.001(2) 0.001(2)
O15 0.051(3) 0.0341(16) 0.0377(18) -0.0040(15) 0.0131(19) -0.0051(18)
O6 0.051(2) 0.0430(18) 0.0318(17) -0.0045(15) -0.0017(19) 0.0084(19)
O7 0.069(3) 0.0420(19) 0.0385(19) -0.0036(17) 0.0015(19) -0.002(2)
O8 0.084(3) 0.0365(18) 0.0256(17) -0.0069(14) -0.001(2) 0.004(2)
O4 0.067(3) 0.042(2) 0.040(2) 0.0046(17) 0.010(2) 0.000(2)
N1 0.023(2) 0.052(3) 0.057(3) 0.005(2) 0.008(2) 0.003(2)
O9 0.076(3) 0.0351(18) 0.054(2) -0.0093(17) -0.003(3) 0.003(2)
O14 0.049(2) 0.0313(17) 0.045(2) -0.0042(15) 0.0061(19) -0.0015(17)
C30 0.022(2) 0.033(2) 0.033(2) -0.0070(19) -0.0005(19) 0.003(2)
N3 0.022(2) 0.046(2) 0.042(2) -0.010(2) -0.0006(18) 0.000(2)
C14 0.056(4) 0.034(2) 0.026(2) -0.007(2) -0.004(2) 0.004(3)
N4 0.018(2) 0.049(2) 0.055(3) -0.005(3) -0.0065(19) -0.003(2)
O5 0.073(3) 0.056(2) 0.032(2) 0.0071(18) 0.009(2) -0.004(2)
C48 0.033(3) 0.044(3) 0.097(6) -0.025(4) -0.002(4) 0.005(3)
O10 0.037(2) 0.056(2) 0.0353(19) -0.0096(17) 0.0086(18) -0.0079(19)
C17 0.029(3) 0.034(2) 0.028(2) -0.0045(18) 0.000(2) 0.004(2)
C46 0.028(3) 0.045(3) 0.045(3) -0.003(2) -0.008(2) -0.002(3)
C7 0.040(3) 0.051(3) 0.032(3) 0.009(2) 0.004(2) 0.001(3)
O13 0.057(3) 0.065(3) 0.036(2) -0.009(2) 0.001(2) 0.007(2)
C20 0.027(3) 0.040(3) 0.036(3) -0.001(2) -0.006(2) 0.004(2)
C36 0.023(3) 0.036(3) 0.051(3) 0.005(2) -0.004(2) 0.002(2)
C35 0.029(3) 0.055(3) 0.073(4) -0.018(3) 0.006(3) -0.002(3)
C49 0.023(3) 0.053(3) 0.091(5) -0.022(4) -0.006(3) 0.009(2)
C26 0.047(4) 0.041(3) 0.044(3) 0.002(3) 0.010(3) 0.000(2)
C4 0.037(3) 0.061(4) 0.035(3) 0.014(3) -0.001(2) 0.002(3)
C31 0.019(3) 0.044(3) 0.090(5) -0.009(3) 0.002(3) -0.002(2)
O3 0.061(3) 0.050(2) 0.040(2) 0.0116(19) 0.011(2) 0.002(2)
C29 0.056(4) 0.065(4) 0.033(3) 0.011(3) 0.001(3) 0.004(3)
C40 0.027(3) 0.045(3) 0.047(3) -0.005(3) 0.000(2) 0.007(2)
O1W 0.070(3) 0.063(3) 0.044(2) 0.004(2) 0.012(2) 0.011(3)
C37 0.027(3) 0.055(3) 0.068(4) -0.020(3) -0.010(3) 0.003(3)
O2 0.055(3) 0.080(3) 0.049(2) 0.001(2) -0.013(2) 0.020(3)
C45 0.024(3) 0.092(5) 0.096(6) -0.048(5) 0.002(3) -0.013(3)
C19 0.079(5) 0.066(4) 0.030(3) -0.010(3) 0.018(3) -0.027(4)
C6 0.051(4) 0.042(3) 0.037(3) 0.004(2) 0.006(3) -0.004(3)
C11 0.039(3) 0.038(3) 0.036(3) -0.003(2) 0.006(2) 0.007(2)
C33 0.021(2) 0.040(2) 0.047(3) 0.006(2) 0.005(2) 0.001(2)
C38 0.028(3) 0.063(4) 0.060(4) -0.024(3) 0.000(3) 0.010(3)
C2 0.045(4) 0.059(3) 0.038(3) 0.019(3) 0.001(3) -0.001(3)
C43 0.028(3) 0.053(3) 0.049(3) -0.006(3) -0.003(2) 0.001(3)
C28 0.057(4) 0.034(3) 0.040(3) 0.001(2) 0.000(3) 0.004(3)
O12 0.091(4) 0.073(3) 0.091(4) 0.002(3) -0.002(3) 0.017(3)
C12 0.071(4) 0.040(3) 0.034(3) -0.008(2) -0.004(3) 0.007(3)
C50 0.026(3) 0.050(3) 0.085(5) -0.016(3) 0.000(3) -0.001(3)
C9 0.069(4) 0.040(3) 0.043(3) 0.002(3) 0.011(3) 0.001(3)
C41 0.033(4) 0.097(6) 0.080(5) -0.050(5) -0.004(4) 0.010(4)
C137 0.027(3) 0.046(3) 0.048(3) -0.005(3) -0.006(3) 0.001(2)
C8 0.061(4) 0.052(3) 0.034(3) -0.001(3) 0.010(3) -0.006(3)
C27 0.034(3) 0.036(2) 0.038(3) 0.001(2) 0.002(2) 0.000(2)
C16 0.067(4) 0.048(3) 0.027(2) 0.000(2) 0.011(3) -0.007(3)
O11 0.045(3) 0.084(3) 0.066(3) 0.007(3) -0.012(3) 0.011(3)
C34 0.025(3) 0.052(3) 0.077(4) -0.017(3) 0.003(3) 0.007(2)
C5 0.056(4) 0.051(3) 0.031(3) 0.002(3) -0.001(3) 0.004(3)
C18 0.073(5) 0.032(2) 0.048(3) -0.003(2) 0.008(3) -0.014(3)
O1 0.068(3) 0.074(3) 0.076(3) -0.010(3) -0.005(3) 0.007(3)
C32 0.020(3) 0.048(3) 0.091(5) -0.014(3) 0.003(3) -0.007(2)
C15 0.082(5) 0.037(3) 0.030(3) -0.005(2) 0.002(3) -0.015(3)
C10 0.037(3) 0.048(3) 0.031(3) 0.010(2) 0.001(2) 0.003(2)
C24 0.035(3) 0.058(4) 0.036(3) -0.012(3) 0.001(2) 0.013(3)
C47 0.028(3) 0.064(4) 0.088(5) -0.034(4) -0.003(3) 0.002(3)
C44 0.029(3) 0.089(5) 0.088(5) -0.045(5) 0.010(4) -0.008(3)
C42 0.037(4) 0.103(6) 0.076(5) -0.050(5) -0.008(4) 0.013(4)
C21 0.047(4) 0.063(4) 0.050(4) 0.001(3) 0.010(3) 0.011(3)
C1 0.054(4) 0.048(3) 0.039(3) 0.012(3) -0.004(3) 0.003(3)
C22 0.039(4) 0.073(4) 0.051(4) -0.022(3) -0.003(3) 0.005(3)
C25 0.048(4) 0.043(3) 0.049(3) -0.012(3) 0.010(3) -0.005(3)
C23 0.051(4) 0.109(6) 0.045(4) -0.029(4) -0.003(3) 0.025(4)
C13 0.099(6) 0.062(4) 0.082(5) -0.012(4) -0.034(5) 0.013(4)
C3 0.065(5) 0.127(7) 0.083(5) 0.038(5) 0.004(4) 0.022(5)

loop_
_atom_type_symbol
_atom_type_description
_atom_type_scat_dispersion_real
_atom_type_scat_dispersion_imag
_atom_type_scat_source
C C 0.0033 0.0016 'International Tables Vol C Tables 4.2.6.8 and 6.1.1.4'
H H 0.0000 0.0000 'International Tables Vol C Tables 4.2.6.8 and 6.1.1.4'
N N 0.0061 0.0033 'International Tables Vol C Tables 4.2.6.8 and 6.1.1.4'
O O 0.0106 0.0060 'International Tables Vol C Tables 4.2.6.8 and 6.1.1.4'
Cd Cd -0.8075 1.2024 'International Tables Vol C Tables 4.2.6.8 and 6.1.1.4'

loop_
_geom_angle_atom_site_label_1
_geom_angle_atom_site_label_2
_geom_angle_atom_site_label_3
_geom_angle
_geom_angle_site_symmetry_1
_geom_angle_site_symmetry_3
O10 Cd1 N2 90.67(16) . 1_455
O10 Cd1 O14 113.00(13) . .
N2 Cd1 O14 82.48(16) 1_455 .
O10 Cd1 N1 86.73(17) . .
N2 Cd1 N1 166.12(16) 1_455 .
O14 Cd1 N1 85.99(16) . .
O10 Cd1 O4 142.37(14) . .
N2 Cd1 O4 95.32(16) 1_455 .
O14 Cd1 O4 104.62(13) . .
N1 Cd1 O4 95.06(17) . .
O10 Cd1 O5 87.14(14) . .
N2 Cd1 O5 101.93(17) 1_455 .
O14 Cd1 O5 159.49(13) . .
N1 Cd1 O5 91.57(17) . .
O4 Cd1 O5 55.26(13) . .
O10 Cd1 C10 115.05(15) . .
N2 Cd1 C10 100.79(17) 1_455 .
O14 Cd1 C10 131.77(15) . .
N1 Cd1 C10 92.65(17) . .
O4 Cd1 C10 27.39(14) . .
O5 Cd1 C10 27.91(15) . .
O9 Cd2 N3 88.17(18) . 1_455
O9 Cd2 N4 92.42(19) . .
N3 Cd2 N4 170.30(16) 1_455 .
O9 Cd2 O15 138.09(14) . .
N3 Cd2 O15 93.63(15) 1_455 .
N4 Cd2 O15 92.40(16) . .
O9 Cd2 O6 140.09(14) . 3_547
N3 Cd2 O6 88.24(16) 1_455 3_547
N4 Cd2 O6 85.10(16) . 3_547
O15 Cd2 O6 81.80(12) . 3_547
O9 Cd2 O7 86.20(14) . 3_547
N3 Cd2 O7 89.61(15) 1_455 3_547
N4 Cd2 O7 80.77(16) . 3_547
O15 Cd2 O7 135.62(12) . 3_547
O6 Cd2 O7 54.04(12) 3_547 3_547
O9 Cd2 O14 85.86(13) . .
N3 Cd2 O14 102.48(15) 1_455 .
N4 Cd2 O14 87.23(16) . .
O15 Cd2 O14 52.86(11) . .
O6 Cd2 O14 133.59(11) 3_547 .
O7 Cd2 O14 165.30(14) 3_547 .
O2 Cd3 O6 118.89(18) 3_646 2_554
O2 Cd3 O1W 106.48(18) 3_646 .
O6 Cd3 O1W 86.88(15) 2_554 .
O2 Cd3 O11 89.24(19) 3_646 .
O6 Cd3 O11 145.82(17) 2_554 .
O1W Cd3 O11 104.30(18) . .
O2 Cd3 O12 138.95(19) 3_646 .
O6 Cd3 O12 94.15(17) 2_554 .
O1W Cd3 O12 98.4(2) . .
O11 Cd3 O12 52.69(18) . .
O2 Cd3 O8 89.56(17) 3_646 2_554
O6 Cd3 O8 67.30(12) 2_554 2_554
O1W Cd3 O8 153.98(14) . 2_554
O11 Cd3 O8 96.07(16) . 2_554
O12 Cd3 O8 81.10(19) . 2_554
O2 Cd3 C21 114.7(2) 3_646 .
O6 Cd3 C21 119.63(19) 2_554 .
O1W Cd3 C21 102.96(19) . .
O11 Cd3 C21 26.79(18) . .
O12 Cd3 C21 25.90(19) . .
O8 Cd3 C21 87.99(17) 2_554 .
C38 N2 C137 115.2(5) . .
C38 N2 Cd1 121.7(4) . 1_655
C137 N2 Cd1 122.9(4) . 1_655
C30 O15 Cd2 98.7(3) . .
C11 O6 Cd3 124.7(3) . 2
C11 O6 Cd2 91.5(3) . 3_557
Cd3 O6 Cd2 142.02(16) 2 3_557
C11 O7 Cd2 91.4(3) . 3_557
C14 O8 C12 118.3(4) . .
C14 O8 Cd3 116.2(3) . 2
C12 O8 Cd3 116.2(3) . 2
C10 O4 Cd1 91.9(3) . .
C31 N1 C35 119.2(5) . .
C31 N1 Cd1 115.8(4) . .
C35 N1 Cd1 124.9(4) . .
C20 O9 Cd2 159.7(4) . .
C30 O14 Cd1 161.5(3) . .
C30 O14 Cd2 88.7(3) . .
Cd1 O14 Cd2 109.78(13) . .
O15 C30 O14 119.3(4) . .
O15 C30 C27 119.9(4) . .
O14 C30 C27 120.7(4) . .
C45 N3 C41 116.7(6) . .
C45 N3 Cd2 122.7(4) . 1_655
C41 N3 Cd2 120.5(4) . 1_655
C19 C14 O8 115.4(5) . .
C19 C14 C15 121.0(5) . .
O8 C14 C15 123.4(5) . .
C48 N4 C49 117.8(5) . .
C48 N4 Cd2 124.4(4) . .
C49 N4 Cd2 117.8(4) . .
C10 O5 Cd1 90.9(3) . .
N4 C48 C47 125.3(6) . .
N4 C48 H48A 117.4 . .
C47 C48 H48A 117.4 . .
C20 O10 Cd1 119.4(3) . .
C18 C17 C16 118.6(4) . .
C18 C17 C20 122.7(4) . .
C16 C17 C20 118.7(4) . .
C47 C46 C50 117.8(6) . .
C47 C46 C43 122.8(6) . .
C50 C46 C43 119.3(5) . .
C6 C7 C8 116.6(5) . .
C6 C7 C10 123.6(5) . .
C8 C7 C10 119.8(5) . .
C24 O13 C22 118.1(5) . .
O10 C20 O9 123.9(5) . .
O10 C20 C17 118.6(4) . .
O9 C20 C17 117.4(5) . .
C40 C36 C37 116.0(5) . .
C40 C36 C33 121.5(5) . .
C37 C36 C33 122.4(5) . .
N1 C35 C34 120.1(6) . .
N1 C35 H35A 119.9 . .
C34 C35 H35A 119.9 . .
N4 C49 C50 123.0(6) . .
N4 C49 H49A 118.5 . .
C50 C49 H49A 118.5 . .
C25 C26 C27 120.5(5) . .
C25 C26 H26A 119.8 . .
C27 C26 H26A 119.8 . .
O3 C4 C9 113.4(5) . .
O3 C4 C5 125.8(6) . .
C9 C4 C5 120.9(5) . .
N1 C31 C32 120.6(6) . .
N1 C31 H31A 119.7 . .
C32 C31 H31A 119.7 . .
C4 O3 C2 116.5(5) . .
C28 C29 C24 120.8(6) . .
C28 C29 H29A 119.6 . .
C24 C29 H29A 119.6 . .
C36 C40 C137 120.0(5) . .
C36 C40 H40A 120.0 . .
C137 C40 H40A 120.0 . .
Cd3 O1W H1WA 109.5 . .
C38 C37 C36 120.4(6) . .
C38 C37 H37A 119.8 . .
C36 C37 H37A 119.8 . .
C1 O2 Cd3 116.0(4) . 3_656
N3 C45 C44 124.6(6) . .
N3 C45 H45A 117.7 . .
C44 C45 H45A 117.7 . .
C14 C19 C18 121.1(5) . .
C14 C19 H19A 119.5 . .
C18 C19 H19A 119.5 . .
C7 C6 C5 123.3(6) . .
C7 C6 H6A 118.4 . .
C5 C6 H6A 118.4 . .
O7 C11 O6 122.9(5) . .
O7 C11 C12 116.7(5) . .
O6 C11 C12 120.4(4) . .
C32 C33 C34 117.7(5) . .
C32 C33 C36 120.9(5) . .
C34 C33 C36 121.4(5) . .
N2 C38 C37 124.7(6) . .
N2 C38 H38A 117.6 . .
C37 C38 H38A 117.6 . .
C3 C2 O3 104.7(6) . .
C3 C2 C1 110.7(6) . .
O3 C2 C1 112.9(5) . .
C3 C2 H2A 109.5 . .
O3 C2 H2A 109.5 . .
C1 C2 H2A 109.5 . .
C44 C43 C42 114.1(6) . .
C44 C43 C46 122.1(6) . .
C42 C43 C46 123.4(6) . .
C29 C28 C27 121.7(5) . .
C29 C28 H28A 119.1 . .
C27 C28 H28A 119.1 . .
C21 O12 Cd3 89.9(5) . .
O8 C12 C13 110.3(6) . .
O8 C12 C11 106.4(4) . .
C13 C12 C11 112.7(5) . .
O8 C12 H12A 109.1 . .
C13 C12 H12A 109.1 . .
C11 C12 H12A 109.1 . .
C49 C50 C46 117.4(6) . .
C49 C50 H50A 121.3 . .
C46 C50 H50A 121.3 . .
C4 C9 C8 118.3(5) . .
C4 C9 H9A 120.9 . .
C8 C9 H9A 120.9 . .
N3 C41 C42 122.8(7) . .
N3 C41 H41A 118.6 . .
C42 C41 H41A 118.6 . .
N2 C137 C40 123.7(5) . .
N2 C137 H13A 118.2 . .
C40 C137 H13A 118.2 . .
C9 C8 C7 121.7(5) . .
C9 C8 H8A 119.2 . .
C7 C8 H8A 119.2 . .
C26 C27 C28 118.2(5) . .
C26 C27 C30 118.8(5) . .
C28 C27 C30 123.0(4) . .
C15 C16 C17 121.0(5) . .
C15 C16 H16A 119.5 . .
C17 C16 H16A 119.5 . .
C21 O11 Cd3 96.2(4) . .
C33 C34 C35 121.6(5) . .
C33 C34 H34A 119.2 . .
C35 C34 H34A 119.2 . .
C6 C5 C4 119.2(6) . .
C6 C5 H5A 120.4 . .
C4 C5 H5A 120.4 . .
C17 C18 C19 119.7(5) . .
C17 C18 H18A 120.2 . .
C19 C18 H18A 120.2 . .
C33 C32 C31 120.6(6) . .
C33 C32 H32A 119.7 . .
C31 C32 H32A 119.7 . .
C16 C15 C14 118.6(5) . .
C16 C15 H15A 120.7 . .
C14 C15 H15A 120.7 . .
O4 C10 O5 121.7(5) . .
O4 C10 C7 120.2(5) . .
O5 C10 C7 118.1(5) . .
O4 C10 Cd1 60.7(3) . .
O5 C10 Cd1 61.2(3) . .
C7 C10 Cd1 175.5(4) . .
O13 C24 C29 114.9(5) . .
O13 C24 C25 125.3(5) . .
C29 C24 C25 119.8(5) . .
C46 C47 C48 118.6(6) . .
C46 C47 H47A 120.7 . .
C48 C47 H47A 120.7 . .
C43 C44 C45 119.7(6) . .
C43 C44 H44A 120.1 . .
C45 C44 H44A 120.1 . .
C41 C42 C43 121.6(7) . .
C41 C42 H42A 119.2 . .
C43 C42 H42A 119.2 . .
O12 C21 O11 121.2(8) . .
O12 C21 C22 119.9(8) . .
O11 C21 C22 118.9(6) . .
O12 C21 Cd3 64.2(5) . .
O11 C21 Cd3 57.0(4) . .
C22 C21 Cd3 175.4(5) . .
O1 C1 O2 126.1(7) . .
O1 C1 C2 116.8(6) . .
O2 C1 C2 116.8(6) . .
O13 C22 C21 115.0(6) . .
O13 C22 C23 103.1(6) . .
C21 C22 C23 111.8(6) . .
O13 C22 H22A 108.9 . .
C21 C22 H22A 108.9 . .
C23 C22 H22A 108.9 . .
C26 C25 C24 119.0(5) . .
C26 C25 H25A 120.5 . .
C24 C25 H25A 120.5 . .
C22 C23 H23A 109.5 . .
C22 C23 H23B 109.5 . .
H23A C23 H23B 109.5 . .
C22 C23 H23C 109.5 . .
H23A C23 H23C 109.5 . .
H23B C23 H23C 109.5 . .
C12 C13 H13B 109.5 . .
C12 C13 H13C 109.5 . .
H13B C13 H13C 109.5 . .
C12 C13 H13D 109.5 . .
H13B C13 H13D 109.5 . .
H13C C13 H13D 109.5 . .
C2 C3 H3A 109.5 . .
C2 C3 H3B 109.5 . .
H3A C3 H3B 109.5 . .
C2 C3 H3C 109.5 . .
H3A C3 H3C 109.5 . .
H3B C3 H3C 109.5 . .

loop_
_geom_bond_atom_site_label_1
_geom_bond_atom_site_label_2
_geom_bond_distance
_geom_bond_site_symmetry_2
Cd1 O10 2.213(4) .
Cd1 N2 2.301(4) 1_455
Cd1 O14 2.325(3) .
Cd1 N1 2.353(5) .
Cd1 O4 2.360(4) .
Cd1 O5 2.370(4) .
Cd1 C10 2.704(5) .
Cd2 O9 2.194(4) .
Cd2 N3 2.322(4) 1_455
Cd2 N4 2.339(4) .
Cd2 O15 2.343(3) .
Cd2 O6 2.426(3) 3_547
Cd2 O7 2.456(4) 3_547
Cd2 O14 2.549(4) .
Cd3 O2 2.180(5) 3_646
Cd3 O6 2.215(3) 2_554
Cd3 O1W 2.260(4) .
Cd3 O11 2.322(5) .
Cd3 O12 2.478(7) .
Cd3 O8 2.486(4) 2_554
Cd3 C21 2.751(7) .
N2 C38 1.329(7) .
N2 C137 1.355(7) .
N2 Cd1 2.301(4) 1_655
O15 C30 1.260(6) .
O6 C11 1.289(6) .
O6 Cd3 2.215(3) 2
O6 Cd2 2.426(3) 3_557
O7 C11 1.236(6) .
O7 Cd2 2.456(4) 3_557
O8 C14 1.375(6) .
O8 C12 1.472(6) .
O8 Cd3 2.486(4) 2
O4 C10 1.245(6) .
N1 C31 1.343(8) .
N1 C35 1.358(7) .
O9 C20 1.269(6) .
O14 C30 1.272(5) .
C30 C27 1.488(7) .
N3 C45 1.275(8) .
N3 C41 1.287(8) .
N3 Cd2 2.322(4) 1_655
C14 C19 1.330(8) .
C14 C15 1.393(8) .
N4 C48 1.271(8) .
N4 C49 1.353(7) .
O5 C10 1.266(7) .
C48 C47 1.383(9) .
C48 H48A 0.9300 .
O10 C20 1.254(6) .
C17 C18 1.351(8) .
C17 C16 1.422(7) .
C17 C20 1.492(6) .
C46 C47 1.371(8) .
C46 C50 1.426(8) .
C46 C43 1.503(8) .
C7 C6 1.368(8) .
C7 C8 1.428(8) .
C7 C10 1.484(7) .
O13 C24 1.368(6) .
O13 C22 1.473(8) .
C36 C40 1.389(8) .
C36 C37 1.388(8) .
C36 C33 1.481(7) .
C35 C34 1.380(8) .
C35 H35A 0.9300 .
C49 C50 1.382(8) .
C49 H49A 0.9300 .
C26 C25 1.377(8) .
C26 C27 1.410(7) .
C26 H26A 0.9300 .
C4 O3 1.383(7) .
C4 C9 1.389(8) .
C4 C5 1.392(9) .
C31 C32 1.412(8) .
C31 H31A 0.9300 .
O3 C2 1.454(7) .
C29 C28 1.311(8) .
C29 C24 1.404(8) .
C29 H29A 0.9300 .
C40 C137 1.401(8) .
C40 H40A 0.9300 .
O1W H1WA 0.8200 .
C37 C38 1.387(9) .
C37 H37A 0.9300 .
O2 C1 1.280(8) .
O2 Cd3 2.180(5) 3_656
C45 C44 1.386(9) .
C45 H45A 0.9300 .
C19 C18 1.414(8) .
C19 H19A 0.9300 .
C6 C5 1.384(8) .
C6 H6A 0.9300 .
C11 C12 1.528(7) .
C33 C32 1.349(8) .
C33 C34 1.374(8) .
C38 H38A 0.9300 .
C2 C3 1.444(10) .
C2 C1 1.508(9) .
C2 H2A 0.9800 .
C43 C44 1.354(9) .
C43 C42 1.369(8) .
C28 C27 1.414(7) .
C28 H28A 0.9300 .
O12 C21 1.202(8) .
C12 C13 1.516(10) .
C12 H12A 0.9800 .
C50 H50A 0.9300 .
C9 C8 1.404(8) .
C9 H9A 0.9300 .
C41 C42 1.368(9) .
C41 H41A 0.9300 .
C137 H13A 0.9300 .
C8 H8A 0.9300 .
C16 C15 1.371(7) .
C16 H16A 0.9300 .
O11 C21 1.247(8) .
C34 H34A 0.9300 .
C5 H5A 0.9300 .
C18 H18A 0.9300 .
O1 C1 1.254(8) .
C32 H32A 0.9300 .
C15 H15A 0.9300 .
C24 C25 1.407(8) .
C47 H47A 0.9300 .
C44 H44A 0.9300 .
C42 H42A 0.9300 .
C21 C22 1.488(9) .
C22 C23 1.536(9) .
C22 H22A 0.9800 .
C25 H25A 0.9300 .
C23 H23A 0.9600 .
C23 H23B 0.9600 .
C23 H23C 0.9600 .
C13 H13B 0.9600 .
C13 H13C 0.9600 .
C13 H13D 0.9600 .
C3 H3A 0.9600 .
C3 H3B 0.9600 .
C3 H3C 0.9600 .

loop_
_platon_squeeze_void_nr
_platon_squeeze_void_average_x
_platon_squeeze_void_average_y
_platon_squeeze_void_average_z
_platon_squeeze_void_volume
_platon_squeeze_void_count_electrons
_platon_squeeze_void_content
1 -0.250 0.000 0.332 637 90 ' '
2 0.250 0.500 0.142 636 90 ' '

_cod_database_fobs_code 1560569
